data_2210229
loop_
_publ_author_name
'Battle, Andrew R.'
'Martin, Lisandra L.'

_publ_section_title
;
 1-Undecyl-4,7-diaza-1-azoniatricyclo[5.2.1.0^4,10^]decane iodide
;
_journal_coeditor_code FL2047
_journal_issue 9
_journal_name_full 'Acta Crystallographica Section E'
_journal_page_first o4089
_journal_page_last o4091
_journal_paper_doi 10.1107/S1600536806033095
_journal_volume 62
_journal_year 2006
_chemical_formula_iupac 'C18 H36 N3 +, I -'
_chemical_formula_moiety 'C18 H36 N3 +, I -'
_chemical_formula_sum 'C18 H36 I N3'
_chemical_formula_weight 421.4
_chemical_name_systematic
;
1-Undecyl-4,7-diaza-1-azoniatricyclo[5.2.1.0^4,10^]decane iodide
;
_space_group_IT_number 14
_symmetry_cell_setting monoclinic
_symmetry_space_group_name_Hall '-P 2ybc'
_symmetry_space_group_name_H-M 'P 1 21/c 1'
_audit_creation_method 'WinGX routine CIF_UPDATE'
_cell_angle_alpha 90
_cell_angle_beta 109.17(3)
_cell_angle_gamma 90
_cell_formula_units_Z 4
_cell_length_a 20.336(4)
_cell_length_b 7.0062(14)
_cell_length_c 14.748(3)
_cell_measurement_reflns_used 26808
_cell_measurement_temperature 123(2)
_cell_measurement_theta_max 28.21
_cell_measurement_theta_min 3.6
_cell_volume 1984.7(8)
_computing_cell_refinement 'SCALEPACK (Otwinowski & Minor, 1997)'
_computing_data_collection 'COLLECT (Hooft, 2000)'
_computing_data_reduction 'DENZO (Otwinowski & Minor, 1997) and SCALEPACK'
_computing_molecular_graphics 'ORTEP-3 for Windows (Farrugia, 1997)'
_computing_publication_material 'WinGX (Farrugia, 1999)'
_computing_structure_refinement 'SHELXL97 (Sheldrick, 1997)'
_computing_structure_solution 'SHELXS97 (Sheldrick, 1997)'
_diffrn_measured_fraction_theta_full 0.996
_diffrn_measured_fraction_theta_max 0.986
_diffrn_measurement_device_type 'Nonius KappaCCD'
_diffrn_measurement_method 'CCD rotation images in \f and \w thick slices'
_diffrn_radiation_type MoK\a
_diffrn_radiation_wavelength 0.71073
_diffrn_reflns_av_R_equivalents 0.0367
_diffrn_reflns_limit_h_max 27
_diffrn_reflns_limit_h_min -26
_diffrn_reflns_limit_k_max 9
_diffrn_reflns_limit_k_min -9
_diffrn_reflns_limit_l_max 14
_diffrn_reflns_limit_l_min -19
_diffrn_reflns_number 26808
_diffrn_reflns_theta_full 27.5
_diffrn_reflns_theta_max 28.21
_diffrn_reflns_theta_min 3.6
_diffrn_standards_number 0
_exptl_absorpt_coefficient_mu 1.616
_exptl_absorpt_correction_T_max 0.9840
_exptl_absorpt_correction_T_min 0.8297
_exptl_absorpt_correction_type multi-scan
_exptl_absorpt_process_details '(SADABS; Sheldrick, 2000)'
_exptl_crystal_colour colourless
_exptl_crystal_density_diffrn 1.41
_exptl_crystal_density_method 'not measured'
_exptl_crystal_description plate
_exptl_crystal_F_000 872
_exptl_crystal_size_max 0.12
_exptl_crystal_size_mid 0.05
_exptl_crystal_size_min 0.01
_refine_diff_density_max 0.616
_refine_diff_density_min -0.415
_refine_ls_extinction_method none
_refine_ls_goodness_of_fit_ref 1.032
_refine_ls_hydrogen_treatment constr
_refine_ls_matrix_type full
_refine_ls_number_parameters 200
_refine_ls_number_reflns 4830
_refine_ls_number_restraints 0
_refine_ls_restrained_S_all 1.032
_refine_ls_R_factor_gt 0.0248
_refine_ls_shift/su_max 0
_refine_ls_structure_factor_coef Fsqd
_refine_ls_weighting_details 'calc w=1/[\s^2^(Fo^2^)+(0.0173P)^2^+1.4994P] where P=(Fo^2^+2Fc^2^)/3'
_refine_ls_weighting_scheme calc
_refine_ls_wR_factor_ref 0.0507
_reflns_number_gt 3967
_reflns_number_total 4830
_reflns_threshold_expression I>2\s(I)
_cod_data_source_file fl2047.cif
_cod_data_source_block I
_cod_original_cell_volume 1984.8(7)
_cod_original_sg_symbol_H-M 'P 21/c'
_cod_database_code 2210229
_cod_database_fobs_code 2210229

loop_
_symmetry_equiv_pos_as_xyz
'x, y, z'
'-x, y+1/2, -z+1/2'
'-x, -y, -z'
'x, -y-1/2, z-1/2'

loop_
_atom_site_type_symbol
_atom_site_label
_atom_site_fract_x
_atom_site_fract_y
_atom_site_fract_z
_atom_site_U_iso_or_equiv
_atom_site_adp_type
_atom_site_calc_flag
_atom_site_refinement_flags
_atom_site_occupancy
I I1 0.324248(7) 0.181043(18) 0.478356(9) 0.01927(5) Uani d . 1
C C10 0.19967(11) 0.6999(3) 0.44233(14) 0.0212(4) Uani d . 1
H H10A 0.2024 0.8381 0.442 0.025 Uiso calc R 1
H H10B 0.2311 0.6508 0.4106 0.025 Uiso calc R 1
C C14 0.00758(10) 0.7381(3) 0.11968(14) 0.0188(4) Uani d . 1
H H14A 0.0439 0.7196 0.0912 0.023 Uiso calc R 1
H H14B 0.0017 0.8745 0.1255 0.023 Uiso calc R 1
C C12 0.10128(11) 0.7237(3) 0.28406(14) 0.0192(4) Uani d . 1
H H12A 0.0986 0.8613 0.289 0.023 Uiso calc R 1
H H12B 0.136 0.6958 0.2538 0.023 Uiso calc R 1
C C13 0.03114(10) 0.6500(3) 0.21971(13) 0.0181(4) Uani d . 1
H H13A -0.0036 0.6766 0.25 0.022 Uiso calc R 1
H H13B 0.0339 0.5126 0.2137 0.022 Uiso calc R 1
C C11 0.12559(10) 0.6395(3) 0.38507(14) 0.0181(4) Uani d . 1
H H11A 0.0943 0.6807 0.4187 0.022 Uiso calc R 1
H H11B 0.1234 0.5014 0.3807 0.022 Uiso calc R 1
N N1 0.33086(8) 0.6450(2) 0.69933(11) 0.0128(3) Uani d . 1
C C8 0.29932(10) 0.6929(3) 0.59451(13) 0.0166(4) Uani d . 1
H H8A 0.3276 0.6347 0.5604 0.02 Uiso calc R 1
H H8B 0.3018 0.8301 0.5873 0.02 Uiso calc R 1
C C1 0.34241(10) 0.4351(3) 0.71699(13) 0.0152(4) Uani d . 1
H H1A 0.3116 0.3616 0.6644 0.018 Uiso calc R 1
H H1B 0.3349 0.3978 0.7762 0.018 Uiso calc R 1
C C2 0.41865(11) 0.4060(3) 0.72408(15) 0.0229(5) Uani d . 1
H H2A 0.4369 0.2893 0.7585 0.027 Uiso calc R 1
H H2B 0.4231 0.3991 0.6607 0.027 Uiso calc R 1
C C9 0.22433(10) 0.6307(3) 0.54644(13) 0.0178(4) Uani d . 1
H H9A 0.1951 0.6844 0.5803 0.021 Uiso calc R 1
H H9B 0.2211 0.4927 0.5482 0.021 Uiso calc R 1
C C15 -0.06027(11) 0.6547(3) 0.05249(14) 0.0194(4) Uani d . 1
H H15A -0.0544 0.5185 0.0464 0.023 Uiso calc R 1
H H15B -0.0966 0.6729 0.0809 0.023 Uiso calc R 1
C C16 -0.08343(11) 0.7439(3) -0.04698(14) 0.0185(4) Uani d . 1
H H16A -0.0463 0.7293 -0.0743 0.022 Uiso calc R 1
H H16B -0.0906 0.8795 -0.0408 0.022 Uiso calc R 1
C C17 -0.14981(11) 0.6586(3) -0.11607(14) 0.0211(4) Uani d . 1
H H17A -0.1429 0.5229 -0.1226 0.025 Uiso calc R 1
H H17B -0.1872 0.6738 -0.0893 0.025 Uiso calc R 1
C C18 -0.17136(12) 0.7504(4) -0.21489(15) 0.0270(5) Uani d . 1
H H18A -0.1801 0.8838 -0.2093 0.04 Uiso calc R 1
H H18B -0.2129 0.69 -0.2558 0.04 Uiso calc R 1
H H18C -0.1347 0.7355 -0.2419 0.04 Uiso calc R 1
N N2 0.45588(9) 0.5732(3) 0.77660(12) 0.0222(4) Uani d . 1
N N3 0.41461(10) 0.8623(3) 0.81252(13) 0.0269(4) Uani d . 1
C C7 0.41263(11) 0.7308(3) 0.73925(15) 0.0201(4) Uani d . 1
H H7 0.425 0.7922 0.6874 0.024 Uiso calc R 1
C C6 0.29765(11) 0.7503(3) 0.76126(15) 0.0194(4) Uani d . 1
H H6A 0.2985 0.6748 0.8168 0.023 Uiso calc R 1
H H6B 0.2498 0.7835 0.7256 0.023 Uiso calc R 1
C C3 0.46978(12) 0.5704(4) 0.88171(15) 0.0303(5) Uani d . 1
H H3A 0.5191 0.5532 0.9157 0.036 Uiso calc R 1
H H3B 0.4443 0.4676 0.8992 0.036 Uiso calc R 1
C C5 0.34292(12) 0.9293(3) 0.79117(17) 0.0292(5) Uani d . 1
H H5A 0.3312 1.0221 0.7395 0.035 Uiso calc R 1
H H5B 0.3366 0.9874 0.8474 0.035 Uiso calc R 1
C C4 0.44543(14) 0.7612(4) 0.90534(16) 0.0387(6) Uani d . 1
H H4A 0.4109 0.7445 0.9371 0.046 Uiso calc R 1
H H4B 0.4842 0.8332 0.9474 0.046 Uiso calc R 1

loop_
_atom_site_aniso_label
_atom_site_aniso_U_11
_atom_site_aniso_U_22
_atom_site_aniso_U_33
_atom_site_aniso_U_12
_atom_site_aniso_U_13
_atom_site_aniso_U_23
I1 0.02801(8) 0.01655(7) 0.01351(7) -0.00006(6) 0.00716(5) -0.00026(5)
C10 0.0216(11) 0.0238(11) 0.0159(10) -0.0026(9) 0.0029(8) 0.0054(8)
C14 0.0181(11) 0.0200(10) 0.0165(10) 0.0020(8) 0.0033(8) 0.0017(8)
C12 0.0195(11) 0.0200(11) 0.0170(10) -0.0001(8) 0.0047(8) 0.0011(8)
C13 0.0182(10) 0.0183(11) 0.0161(10) 0.0014(8) 0.0032(8) 0.0008(8)
C11 0.0188(10) 0.0191(11) 0.0155(10) 0.0006(8) 0.0043(8) 0.0011(8)
N1 0.0140(8) 0.0132(9) 0.0114(8) -0.0010(6) 0.0045(6) -0.0001(6)
C8 0.0187(10) 0.0190(10) 0.0109(9) -0.0003(8) 0.0032(7) 0.0044(8)
C1 0.0179(10) 0.0127(10) 0.0134(9) -0.0006(8) 0.0027(8) -0.0001(7)
C2 0.0173(11) 0.0281(12) 0.0209(11) 0.0053(9) 0.0032(8) -0.0040(9)
C9 0.0184(10) 0.0193(10) 0.0141(10) 0.0008(8) 0.0031(8) 0.0023(8)
C15 0.0204(11) 0.0185(11) 0.0176(10) 0.0024(8) 0.0037(8) -0.0003(8)
C16 0.0187(11) 0.0207(10) 0.0158(10) 0.0031(8) 0.0050(8) 0.0006(8)
C17 0.0195(10) 0.0227(11) 0.0188(10) 0.0032(9) 0.0032(8) -0.0014(8)
C18 0.0211(12) 0.0377(13) 0.0195(11) 0.0055(10) 0.0031(9) -0.0001(10)
N2 0.0145(9) 0.0333(11) 0.0170(9) -0.0026(8) 0.0029(7) -0.0025(8)
N3 0.0269(10) 0.0291(11) 0.0249(10) -0.0115(8) 0.0088(8) -0.0122(8)
C7 0.0149(10) 0.0273(12) 0.0187(10) -0.0102(8) 0.0063(8) -0.0056(8)
C6 0.0206(11) 0.0202(10) 0.0192(10) 0.0004(9) 0.0089(9) -0.0056(8)
C3 0.0238(12) 0.0463(16) 0.0158(10) -0.0111(11) -0.0004(9) -0.0007(10)
C5 0.0387(14) 0.0190(12) 0.0303(12) -0.0021(10) 0.0117(10) -0.0085(9)
C4 0.0309(14) 0.0624(18) 0.0184(12) 0.0019(13) 0.0021(10) -0.0127(11)

loop_
_atom_type_symbol
_atom_type_description
_atom_type_scat_dispersion_real
_atom_type_scat_dispersion_imag
_atom_type_scat_source
C C 0.0033 0.0016 'International Tables Vol C Tables 4.2.6.8 and 6.1.1.4'
H H 0 0 'International Tables Vol C Tables 4.2.6.8 and 6.1.1.4'
N N 0.0061 0.0033 'International Tables Vol C Tables 4.2.6.8 and 6.1.1.4'
I I -0.4742 1.8119 'International Tables Vol C Tables 4.2.6.8 and 6.1.1.4'

loop_
_geom_angle_atom_site_label_1
_geom_angle_atom_site_label_2
_geom_angle_atom_site_label_3
_geom_angle
_geom_angle_publ_flag
C11 C10 C9 114.01(17) ?
C11 C10 H10A 108.8 ?
C9 C10 H10A 108.8 ?
C11 C10 H10B 108.8 ?
C9 C10 H10B 108.8 ?
H10A C10 H10B 107.6 ?
C13 C14 C15 113.78(17) ?
C13 C14 H14A 108.8 ?
C15 C14 H14A 108.8 ?
C13 C14 H14B 108.8 ?
C15 C14 H14B 108.8 ?
H14A C14 H14B 107.7 ?
C13 C12 C11 114.52(17) ?
C13 C12 H12A 108.6 ?
C11 C12 H12A 108.6 ?
C13 C12 H12B 108.6 ?
C11 C12 H12B 108.6 ?
H12A C12 H12B 107.6 ?
C12 C13 C14 113.52(17) ?
C12 C13 H13A 108.9 ?
C14 C13 H13A 108.9 ?
C12 C13 H13B 108.9 ?
C14 C13 H13B 108.9 ?
H13A C13 H13B 107.7 ?
C10 C11 C12 112.21(17) ?
C10 C11 H11A 109.2 ?
C12 C11 H11A 109.2 ?
C10 C11 H11B 109.2 ?
C12 C11 H11B 109.2 ?
H11A C11 H11B 107.9 ?
C6 N1 C1 117.00(15) n
C6 N1 C8 113.06(15) n
C1 N1 C8 112.77(15) n
C6 N1 C7 101.69(14) n
C1 N1 C7 102.08(14) y
C8 N1 C7 108.59(14) n
N1 C8 C9 116.08(16) y
N1 C8 H8A 108.3 ?
C9 C8 H8A 108.3 ?
N1 C8 H8B 108.3 ?
C9 C8 H8B 108.3 ?
H8A C8 H8B 107.4 ?
N1 C1 C2 103.86(16) y
N1 C1 H1A 111 ?
C2 C1 H1A 111 ?
N1 C1 H1B 111 ?
C2 C1 H1B 111 ?
H1A C1 H1B 109 ?
N2 C2 C1 105.34(16) ?
N2 C2 H2A 110.7 ?
C1 C2 H2A 110.7 ?
N2 C2 H2B 110.7 ?
C1 C2 H2B 110.7 ?
H2A C2 H2B 108.8 ?
C8 C9 C10 109.01(16) ?
C8 C9 H9A 109.9 ?
C10 C9 H9A 109.9 ?
C8 C9 H9B 109.9 ?
C10 C9 H9B 109.9 ?
H9A C9 H9B 108.3 ?
C16 C15 C14 113.38(17) ?
C16 C15 H15A 108.9 ?
C14 C15 H15A 108.9 ?
C16 C15 H15B 108.9 ?
C14 C15 H15B 108.9 ?
H15A C15 H15B 107.7 ?
C15 C16 C17 114.25(18) ?
C15 C16 H16A 108.7 ?
C17 C16 H16A 108.7 ?
C15 C16 H16B 108.7 ?
C17 C16 H16B 108.7 ?
H16A C16 H16B 107.6 ?
C18 C17 C16 112.90(18) ?
C18 C17 H17A 109 ?
C16 C17 H17A 109 ?
C18 C17 H17B 109 ?
C16 C17 H17B 109 ?
H17A C17 H17B 107.8 ?
C17 C18 H18A 109.5 ?
C17 C18 H18B 109.5 ?
H18A C18 H18B 109.5 ?
C17 C18 H18C 109.5 ?
H18A C18 H18C 109.5 ?
H18B C18 H18C 109.5 ?
C7 N2 C2 105.77(16) ?
C7 N2 C3 107.48(17) ?
C2 N2 C3 115.39(18) ?
C7 N3 C5 105.58(17) ?
C7 N3 C4 106.95(19) ?
C5 N3 C4 116.12(19) ?
N2 C7 N3 110.85(18) y
N2 C7 N1 106.00(16) y
N3 C7 N1 106.13(15) ?
N2 C7 H7 111.2 ?
N3 C7 H7 111.2 ?
N1 C7 H7 111.2 ?
N1 C6 C5 103.31(16) ?
N1 C6 H6A 111.1 ?
C5 C6 H6A 111.1 ?
N1 C6 H6B 111.1 ?
C5 C6 H6B 111.1 ?
H6A C6 H6B 109.1 ?
N2 C3 C4 105.41(19) ?
N2 C3 H3A 110.7 ?
C4 C3 H3A 110.7 ?
N2 C3 H3B 110.7 ?
C4 C3 H3B 110.7 ?
H3A C3 H3B 108.8 ?
N3 C5 C6 105.16(17) ?
N3 C5 H5A 110.7 ?
C6 C5 H5A 110.7 ?
N3 C5 H5B 110.7 ?
C6 C5 H5B 110.7 ?
H5A C5 H5B 108.8 ?
N3 C4 C3 106.37(18) ?
N3 C4 H4A 110.5 ?
C3 C4 H4A 110.5 ?
N3 C4 H4B 110.5 ?
C3 C4 H4B 110.5 ?
H4A C4 H4B 108.6 ?

loop_
_geom_bond_atom_site_label_1
_geom_bond_atom_site_label_2
_geom_bond_distance
_geom_bond_publ_flag
C10 C11 1.525(3) ?
C10 C9 1.529(3) ?
C10 H10A 0.97 ?
C10 H10B 0.97 ?
C14 C13 1.524(3) ?
C14 C15 1.526(3) ?
C14 H14A 0.97 ?
C14 H14B 0.97 ?
C12 C13 1.521(3) ?
C12 C11 1.526(3) ?
C12 H12A 0.97 ?
C12 H12B 0.97 ?
C13 H13A 0.97 ?
C13 H13B 0.97 ?
C11 H11A 0.97 ?
C11 H11B 0.97 ?
N1 C6 1.496(2) n
N1 C1 1.499(2) n
N1 C8 1.504(2) y
N1 C7 1.682(3) y
C8 C9 1.519(3) ?
C8 H8A 0.97 ?
C8 H8B 0.97 ?
C1 C2 1.533(3) ?
C1 H1A 0.97 ?
C1 H1B 0.97 ?
C2 N2 1.470(3) ?
C2 H2A 0.97 ?
C2 H2B 0.97 ?
C9 H9A 0.97 ?
C9 H9B 0.97 ?
C15 C16 1.520(3) ?
C15 H15A 0.97 ?
C15 H15B 0.97 ?
C16 C17 1.521(3) ?
C16 H16A 0.97 ?
C16 H16B 0.97 ?
C17 C18 1.520(3) ?
C17 H17A 0.97 ?
C17 H17B 0.97 ?
C18 H18A 0.96 ?
C18 H18B 0.96 ?
C18 H18C 0.96 ?
N2 C7 1.406(3) y
N2 C3 1.482(3) ?
N3 C7 1.411(3) y
N3 C5 1.464(3) ?
N3 C4 1.485(3) ?
C7 H7 0.98 ?
C6 C5 1.532(3) ?
C6 H6A 0.97 ?
C6 H6B 0.97 ?
C3 C4 1.506(4) ?
C3 H3A 0.97 ?
C3 H3B 0.97 ?
C5 H5A 0.97 ?
C5 H5B 0.97 ?
C4 H4A 0.97 ?
C4 H4B 0.97 ?
